data_1533358
loop_
_publ_author_name
'Chevalier, B.'
'Gaudin, E.'
'Weill, F.'
'Bobet, J.L.'

_publ_section_title
;
 Hydrogenation and physical properties of the ternary germanide Ce Co Ge :
 an anisotropic expansion of the unit cell
;
_journal_name_full Intermetallics
_journal_page_first 437
_journal_page_last 442
_journal_volume 12
_journal_year 2004
_chemical_formula_sum 'Ce Co Ge H'
_space_group_IT_number 129
_symmetry_space_group_name_Hall '-P 4a 2a'
_symmetry_space_group_name_H-M 'P 4/n m m :2'
_cell_angle_alpha 90
_cell_angle_beta 90
_cell_angle_gamma 90
_cell_formula_units_Z 2
_cell_length_a 4.04
_cell_length_b 4.04
_cell_length_c 7.735
_cell_volume 126.248
_citation_journal_id_ASTM IERME5
_cod_data_source_file Chevalier_IERME5_2004_1261.cif
_cod_data_source_block H1Ce1Co1Ge1
_cod_original_cell_volume 126.2476
_cod_original_formula_sum 'H1 Ce1 Co1 Ge1'
_cod_database_code 1533358

loop_
_symmetry_equiv_pos_as_xyz
x,y,z
-y+1/2,x,z
-x+1/2,-y+1/2,z
y,-x+1/2,z
x+1/2,-y,-z
y+1/2,x+1/2,-z
-x,y+1/2,-z
-y,-x,-z
-x,-y,-z
y-1/2,-x,-z
x-1/2,y-1/2,-z
-y,x-1/2,-z
-x-1/2,y,z
-y-1/2,-x-1/2,z
x,-y-1/2,z
y,x,z

loop_
_atom_site_label
_atom_site_type_symbol
_atom_site_fract_x
_atom_site_fract_y
_atom_site_fract_z
_atom_site_occupancy
_atom_site_U_iso_or_equiv
Ce1 Ce 0.25 0.25 0.6709 1 0.0
H1 H 0.25 0.75 0.5 1 0.0
Ge1 Ge 0.25 0.25 0.1643 1 0.0
Co1 Co 0.75 0.25 0 1 0.0
